data_7158741
loop_
_publ_author_name
'Jin, Lvnan'
'Zhou, Xuan'
'Zhao, Yunbo'
'Guo, Jing'
'Stephan, Douglas W.'

_publ_section_title
;
 Catalyst-dependent chemoselective insertion of diazoalkanes into
 N-H\C-H\O-H\C-O bonds of 2-hydroxybenzothiazoles
;
_journal_name_full 'Organic &amp; Biomolecular Chemistry'
_journal_paper_doi 10.1039/D2OB01048H
_journal_year 2022
_chemical_formula_moiety 'C16 H11 Br N2 O5 S'
_chemical_formula_sum 'C16 H11 Br N2 O5 S'
_chemical_formula_weight 423.24
_space_group_crystal_system monoclinic
_space_group_IT_number 14
_space_group_name_Hall '-P 2yn'
_space_group_name_H-M_alt 'P 1 21/n 1'
_atom_sites_solution_hydrogens geom
_audit_creation_date 2022-04-26
_audit_creation_method
;
Olex2 1.2
(compiled 2018.05.29 svn.r3508 for OlexSys, GUI svn.r5506)
;
_audit_update_record
;
2022-04-26 deposited with the CCDC.	2022-06-24 downloaded from the CCDC.
;
_cell_angle_alpha 90
_cell_angle_beta 96.201(2)
_cell_angle_gamma 90
_cell_formula_units_Z 4
_cell_length_a 8.6509(6)
_cell_length_b 18.0112(13)
_cell_length_c 10.3592(7)
_cell_measurement_reflns_used 9494
_cell_measurement_temperature 227(2)
_cell_measurement_theta_max 72.73
_cell_measurement_theta_min 4.91
_cell_volume 1604.65(19)
_computing_cell_refinement 'SAINT V8.40B (?, 2016)'
_computing_data_reduction 'SAINT V8.40B (?, 2016)'
_computing_molecular_graphics 'Olex2 (Dolomanov et al., 2009)'
_computing_publication_material 'Olex2 (Dolomanov et al., 2009)'
_computing_structure_refinement 'XL (Sheldrick, 2008)'
_computing_structure_solution 'XT (Sheldrick, 2015)'
_diffrn_ambient_temperature 227.0
_diffrn_measured_fraction_theta_full 1.000
_diffrn_measured_fraction_theta_max 0.997
_diffrn_measurement_device_type 'Bruker APEX-II CCD'
_diffrn_measurement_method '\f and \w scans'
_diffrn_radiation_type CuK\a
_diffrn_radiation_wavelength 1.54178
_diffrn_reflns_av_R_equivalents 0.0495
_diffrn_reflns_av_unetI/netI 0.0249
_diffrn_reflns_Laue_measured_fraction_full 1.000
_diffrn_reflns_Laue_measured_fraction_max 0.997
_diffrn_reflns_limit_h_max 10
_diffrn_reflns_limit_h_min -10
_diffrn_reflns_limit_k_max 22
_diffrn_reflns_limit_k_min -22
_diffrn_reflns_limit_l_max 12
_diffrn_reflns_limit_l_min -12
_diffrn_reflns_number 35227
_diffrn_reflns_point_group_measured_fraction_full 1.000
_diffrn_reflns_point_group_measured_fraction_max 0.997
_diffrn_reflns_theta_full 67.679
_diffrn_reflns_theta_max 72.723
_diffrn_reflns_theta_min 4.911
_diffrn_standards_number 0
_exptl_absorpt_coefficient_mu 5.006
_exptl_absorpt_correction_T_max 0.7536
_exptl_absorpt_correction_T_min 0.6292
_exptl_absorpt_correction_type none
_exptl_absorpt_process_details
;
SADABS-2016/2 (Bruker,2016/2) was used for absorption correction.
wR2(int) was 0.1082 before and 0.0831 after correction.
The Ratio of minimum to maximum transmission is 0.8349.
The \l/2 correction factor is Not present.
;
_exptl_crystal_colour colourless
_exptl_crystal_colour_primary colourless
_exptl_crystal_density_diffrn 1.752
_exptl_crystal_description block
_exptl_crystal_F_000 848
_exptl_crystal_size_max 0.2
_exptl_crystal_size_mid 0.1
_exptl_crystal_size_min 0.08
_refine_diff_density_max 1.385
_refine_diff_density_min -0.895
_refine_diff_density_rms 0.073
_refine_ls_extinction_method none
_refine_ls_goodness_of_fit_ref 1.029
_refine_ls_hydrogen_treatment constr
_refine_ls_matrix_type full
_refine_ls_number_parameters 227
_refine_ls_number_reflns 3183
_refine_ls_number_restraints 0
_refine_ls_restrained_S_all 1.029
_refine_ls_R_factor_all 0.0365
_refine_ls_R_factor_gt 0.0359
_refine_ls_shift/su_max 0.001
_refine_ls_shift/su_mean 0.000
_refine_ls_structure_factor_coef Fsqd
_refine_ls_weighting_details 'w=1/[\s^2^(Fo^2^)+(0.0401P)^2^+2.5869P] where P=(Fo^2^+2Fc^2^)/3'
_refine_ls_weighting_scheme calc
_refine_ls_wR_factor_gt 0.0909
_refine_ls_wR_factor_ref 0.0913
_reflns_Friedel_coverage 0.000
_reflns_number_gt 3110
_reflns_number_total 3183
_reflns_threshold_expression 'I > 2\s(I)'
_cod_data_source_file d2ob01048h2.cif
_cod_data_source_block 11_CCDC5
_cod_original_cell_volume 1604.66(19)
_cod_database_code 7158741
_shelx_shelxl_version_number 2018/3
_shelx_space_group_comment
;
The symmetry employed for this shelxl refinement is uniquely defined
by the following loop, which should always be used as a source of
symmetry information in preference to the above space-group names.
They are only intended as comments.
;
_shelx_estimated_absorpt_t_max 0.690
_shelx_estimated_absorpt_t_min 0.434
_olex2_refinement_description
;
1. Fixed Uiso
 At 1.2 times of:
  All C(H) groups
 At 1.5 times of:
  All C(H,H,H) groups
2.a Ternary CH refined with riding coordinates:
 C00L(H00L)
2.b Aromatic/amide H refined with riding coordinates:
 C00D(H00D), C00G(H00G), C00I(H00I), C00K(H00K), C00M(H00M), C00N(H00N),
 C00O(H00O)
2.c Idealised Me refined as rotating group:
 C00P(H00A,H00B,H00C)
;
_olex2_submission_special_instructions 'No special instructions were received'

loop_
_space_group_symop_operation_xyz
'x, y, z'
'-x+1/2, y+1/2, -z+1/2'
'-x, -y, -z'
'x-1/2, -y-1/2, z-1/2'

loop_
_atom_site_label
_atom_site_type_symbol
_atom_site_fract_x
_atom_site_fract_y
_atom_site_fract_z
_atom_site_U_iso_or_equiv
_atom_site_adp_type
_atom_site_occupancy
_atom_site_site_symmetry_order
_atom_site_calc_flag
_atom_site_refinement_flags_posn
_atom_site_refinement_flags_adp
_atom_site_refinement_flags_occupancy
_atom_site_disorder_assembly
_atom_site_disorder_group
Br01 Br 0.89267(3) 0.22100(2) 0.83489(3) 0.04330(12) Uani 1 1 d . . . . .
S002 S 0.21646(7) 0.52293(3) 0.40214(6) 0.02866(15) Uani 1 1 d . . . . .
O003 O 0.2979(2) 0.42758(12) 0.97060(18) 0.0395(4) Uani 1 1 d . . . . .
O004 O 0.4148(2) 0.57499(10) 0.59460(19) 0.0384(4) Uani 1 1 d . . . . .
O005 O -0.2111(2) 0.23780(11) 0.3901(2) 0.0415(5) Uani 1 1 d . . . . .
O006 O 0.1083(2) 0.46903(13) 0.8268(2) 0.0462(5) Uani 1 1 d . . . . .
N007 N 0.2932(2) 0.46381(11) 0.62829(19) 0.0252(4) Uani 1 1 d . . . . .
O008 O -0.2005(3) 0.31391(13) 0.2302(2) 0.0499(5) Uani 1 1 d . . . . .
N009 N -0.1574(3) 0.29273(13) 0.3401(2) 0.0339(5) Uani 1 1 d . . . . .
C00A C 0.1292(3) 0.43988(13) 0.4409(2) 0.0242(5) Uani 1 1 d . . . . .
C00B C 0.2406(3) 0.45097(13) 0.8547(2) 0.0281(5) Uani 1 1 d . . . . .
C00C C 0.3260(3) 0.52591(14) 0.5568(2) 0.0285(5) Uani 1 1 d . . . . .
C00D C 0.0178(3) 0.39980(14) 0.3644(2) 0.0268(5) Uani 1 1 d . . . . .
H00D H -0.020426 0.415789 0.280647 0.032 Uiso 1 1 calc R . . . .
C00E C 0.1841(3) 0.41509(13) 0.5658(2) 0.0239(5) Uani 1 1 d . . . . .
C00F C -0.0351(3) 0.33486(14) 0.4171(2) 0.0273(5) Uani 1 1 d . . . . .
C00G C 0.1318(3) 0.34901(13) 0.6146(2) 0.0272(5) Uani 1 1 d . . . . .
H00G H 0.171088 0.332081 0.697571 0.033 Uiso 1 1 calc R . . . .
C00H C 0.4952(3) 0.39786(13) 0.7767(2) 0.0258(5) Uani 1 1 d . . . . .
C00I C 0.6389(3) 0.29645(15) 0.6941(3) 0.0305(5) Uani 1 1 d . . . . .
H00I H 0.654315 0.263107 0.626847 0.037 Uiso 1 1 calc R . . . .
C00J C 0.7345(3) 0.29467(15) 0.8092(3) 0.0320(5) Uani 1 1 d . . . . .
C00K C 0.5193(3) 0.34825(14) 0.6787(2) 0.0266(5) Uani 1 1 d . . . . .
H00K H 0.453593 0.349652 0.600316 0.032 Uiso 1 1 calc R . . . .
C00L C 0.3670(3) 0.45663(13) 0.7610(2) 0.0269(5) Uani 1 1 d . . . . .
H00L H 0.419946 0.504619 0.781241 0.032 Uiso 1 1 calc R . . . .
C00M C 0.0206(3) 0.30861(14) 0.5385(2) 0.0284(5) Uani 1 1 d . . . . .
H00M H -0.016686 0.263641 0.569183 0.034 Uiso 1 1 calc R . . . .
C00N C 0.5971(3) 0.39591(17) 0.8908(3) 0.0351(6) Uani 1 1 d . . . . .
H00N H 0.584151 0.430064 0.957404 0.042 Uiso 1 1 calc R . . . .
C00O C 0.7164(3) 0.34475(18) 0.9076(3) 0.0384(6) Uani 1 1 d . . . . .
H00O H 0.784250 0.343968 0.984837 0.046 Uiso 1 1 calc R . . . .
C00P C 0.1881(4) 0.4219(2) 1.0665(3) 0.0541(9) Uani 1 1 d . . . . .
H00A H 0.107859 0.386208 1.037428 0.081 Uiso 1 1 calc GR . . . .
H00B H 0.140881 0.470046 1.077573 0.081 Uiso 1 1 calc GR . . . .
H00C H 0.241978 0.405752 1.148662 0.081 Uiso 1 1 calc GR . . . .

loop_
_atom_site_aniso_label
_atom_site_aniso_U_11
_atom_site_aniso_U_22
_atom_site_aniso_U_33
_atom_site_aniso_U_23
_atom_site_aniso_U_13
_atom_site_aniso_U_12
Br01 0.03146(17) 0.0563(2) 0.04224(19) 0.01690(13) 0.00445(12) 0.01449(12)
S002 0.0302(3) 0.0294(3) 0.0268(3) 0.0064(2) 0.0054(2) -0.0002(2)
O003 0.0392(10) 0.0535(12) 0.0267(9) 0.0059(8) 0.0085(8) 0.0107(9)
O004 0.0426(11) 0.0341(10) 0.0379(10) 0.0029(8) 0.0013(8) -0.0136(8)
O005 0.0399(11) 0.0393(10) 0.0441(11) -0.0054(9) -0.0006(9) -0.0115(9)
O006 0.0368(11) 0.0657(14) 0.0372(11) 0.0077(10) 0.0096(9) 0.0165(10)
N007 0.0250(10) 0.0267(10) 0.0234(9) 0.0016(8) 0.0003(8) 0.0011(8)
O008 0.0546(13) 0.0592(13) 0.0318(10) -0.0005(10) -0.0139(9) -0.0086(11)
N009 0.0310(11) 0.0366(12) 0.0332(12) -0.0081(9) -0.0001(9) 0.0003(9)
C00A 0.0233(11) 0.0272(11) 0.0227(11) 0.0033(9) 0.0056(9) 0.0045(9)
C00B 0.0324(13) 0.0265(11) 0.0255(11) -0.0015(9) 0.0034(9) 0.0016(10)
C00C 0.0278(12) 0.0301(12) 0.0282(12) 0.0021(10) 0.0057(9) 0.0008(10)
C00D 0.0252(11) 0.0330(12) 0.0220(11) -0.0004(9) 0.0014(9) 0.0062(9)
C00E 0.0206(10) 0.0276(11) 0.0235(11) -0.0002(9) 0.0022(8) 0.0029(9)
C00F 0.0230(11) 0.0297(12) 0.0290(12) -0.0060(9) 0.0019(9) -0.0004(9)
C00G 0.0271(11) 0.0276(12) 0.0268(12) 0.0046(9) 0.0014(9) 0.0019(9)
C00H 0.0211(11) 0.0309(12) 0.0250(11) 0.0028(9) 0.0006(9) -0.0022(9)
C00I 0.0279(12) 0.0344(13) 0.0294(12) 0.0012(10) 0.0038(10) 0.0011(10)
C00J 0.0225(11) 0.0403(14) 0.0334(13) 0.0115(11) 0.0044(10) 0.0009(10)
C00K 0.0234(11) 0.0332(12) 0.0225(11) 0.0006(9) -0.0010(9) -0.0024(9)
C00L 0.0295(12) 0.0276(11) 0.0230(11) -0.0006(9) 0.0002(9) -0.0026(9)
C00M 0.0270(12) 0.0264(12) 0.0322(12) 0.0017(10) 0.0044(10) 0.0005(9)
C00N 0.0297(13) 0.0488(15) 0.0255(12) -0.0054(11) -0.0032(10) 0.0001(11)
C00O 0.0282(13) 0.0585(18) 0.0268(12) 0.0030(12) -0.0044(10) 0.0016(12)
C00P 0.059(2) 0.071(2) 0.0365(16) 0.0135(15) 0.0220(15) 0.0140(17)

loop_
_atom_type_symbol
_atom_type_description
_atom_type_scat_dispersion_real
_atom_type_scat_dispersion_imag
_atom_type_scat_source
C C 0.0181 0.0091 'International Tables Vol C Tables 4.2.6.8 and 6.1.1.4'
H H 0.0000 0.0000 'International Tables Vol C Tables 4.2.6.8 and 6.1.1.4'
Br Br -0.6763 1.2805 'International Tables Vol C Tables 4.2.6.8 and 6.1.1.4'
N N 0.0311 0.0180 'International Tables Vol C Tables 4.2.6.8 and 6.1.1.4'
O O 0.0492 0.0322 'International Tables Vol C Tables 4.2.6.8 and 6.1.1.4'
S S 0.3331 0.5567 'International Tables Vol C Tables 4.2.6.8 and 6.1.1.4'

loop_
_geom_angle_atom_site_label_1
_geom_angle_atom_site_label_2
_geom_angle_atom_site_label_3
_geom_angle
_geom_angle_site_symmetry_1
_geom_angle_site_symmetry_3
_geom_angle_publ_flag
C00A S002 C00C 91.19(11) . . ?
C00B O003 C00P 115.9(2) . . ?
C00C N007 C00E 115.3(2) . . ?
C00C N007 C00L 118.7(2) . . ?
C00E N007 C00L 125.9(2) . . ?
O005 N009 C00F 118.1(2) . . ?
O008 N009 O005 123.5(2) . . ?
O008 N009 C00F 118.4(2) . . ?
C00D C00A S002 127.53(18) . . ?
C00D C00A C00E 120.5(2) . . ?
C00E C00A S002 111.94(18) . . ?
O003 C00B C00L 111.8(2) . . ?
O006 C00B O003 124.4(2) . . ?
O006 C00B C00L 123.7(2) . . ?
O004 C00C S002 125.1(2) . . ?
O004 C00C N007 125.2(2) . . ?
N007 C00C S002 109.74(17) . . ?
C00A C00D C00F 117.0(2) . . ?
N007 C00E C00A 111.9(2) . . ?
C00G C00E N007 127.0(2) . . ?
C00G C00E C00A 121.2(2) . . ?
C00D C00F N009 118.1(2) . . ?
C00M C00F N009 118.6(2) . . ?
C00M C00F C00D 123.3(2) . . ?
C00M C00G C00E 118.5(2) . . ?
C00K C00H C00L 122.3(2) . . ?
C00K C00H C00N 118.2(2) . . ?
C00N C00H C00L 119.4(2) . . ?
C00J C00I C00K 119.0(2) . . ?
C00I C00J Br01 119.5(2) . . ?
C00I C00J C00O 121.2(2) . . ?
C00O C00J Br01 119.3(2) . . ?
C00H C00K C00I 121.2(2) . . ?
N007 C00L C00B 109.36(19) . . ?
N007 C00L C00H 113.59(19) . . ?
C00H C00L C00B 116.3(2) . . ?
C00F C00M C00G 119.5(2) . . ?
C00O C00N C00H 121.2(2) . . ?
C00N C00O C00J 119.0(2) . . ?

loop_
_geom_bond_atom_site_label_1
_geom_bond_atom_site_label_2
_geom_bond_distance
_geom_bond_site_symmetry_2
_geom_bond_publ_flag
Br01 C00J 1.904(3) . ?
S002 C00A 1.742(2) . ?
S002 C00C 1.772(3) . ?
O003 C00B 1.318(3) . ?
O003 C00P 1.451(3) . ?
O004 C00C 1.208(3) . ?
O005 N009 1.231(3) . ?
O006 C00B 1.195(3) . ?
N007 C00C 1.388(3) . ?
N007 C00E 1.395(3) . ?
N007 C00L 1.457(3) . ?
O008 N009 1.220(3) . ?
N009 C00F 1.465(3) . ?
C00A C00D 1.383(3) . ?
C00A C00E 1.403(3) . ?
C00B C00L 1.542(3) . ?
C00D C00F 1.389(4) . ?
C00E C00G 1.388(3) . ?
C00F C00M 1.381(4) . ?
C00G C00M 1.383(3) . ?
C00H C00K 1.385(3) . ?
C00H C00L 1.529(3) . ?
C00H C00N 1.397(3) . ?
C00I C00J 1.376(4) . ?
C00I C00K 1.389(4) . ?
C00J C00O 1.383(4) . ?
C00N C00O 1.380(4) . ?
